data_1566968
loop_
_publ_author_name
'R\'ios, Pablo'
'See, Matthew S.'
'Handford, Rex C.'
'Teat, Simon J.'
'Tilley, T. Don'

_publ_section_title
;
 Robust dicopper(i) \m-boryl complexes supported by a dinucleating
 naphthyridine-based ligand.
;
_journal_issue 22
_journal_name_full 'Chemical science'
_journal_page_first 6619
_journal_page_last 6625
_journal_paper_doi 10.1039/d2sc00848c
_journal_volume 13
_journal_year 2022
_chemical_formula_moiety 'C34 H29 Cu2 F2 N6 O, C6 H4 F2, C2 F6 N O4 S2'
_chemical_formula_sum 'C42 H33 Cu2 F10 N7 O5 S2'
_chemical_formula_weight 1096.95
_space_group_crystal_system triclinic
_space_group_IT_number 2
_space_group_name_Hall '-P 1'
_space_group_name_H-M_alt 'P -1'
_atom_sites_solution_hydrogens geom
_audit_creation_date 2021-12-06
_audit_creation_method
;
Olex2 1.3
(compiled 2020.11.12 svn.r5f609507 for OlexSys, GUI svn.r6408)
;
_audit_update_record
;
2021-12-23 deposited with the CCDC.	2022-05-06 downloaded from the CCDC.
;
_cell_angle_alpha 63.797(3)
_cell_angle_beta 69.859(2)
_cell_angle_gamma 65.255(3)
_cell_formula_units_Z 2
_cell_length_a 12.9678(3)
_cell_length_b 14.3694(4)
_cell_length_c 14.5813(4)
_cell_measurement_reflns_used 33032
_cell_measurement_temperature 100
_cell_measurement_theta_max 78.3720
_cell_measurement_theta_min 3.6030
_cell_volume 2171.18(12)
_computing_cell_refinement 'CrysAlisPro 1.171.41.99a (Rigaku OD, 2021)'
_computing_data_collection 'CrysAlisPro 1.171.41.99a (Rigaku OD, 2021)'
_computing_data_reduction 'CrysAlisPro 1.171.41.99a (Rigaku OD, 2021)'
_computing_molecular_graphics 'Olex2 1.3 (Dolomanov et al., 2009)'
_computing_publication_material 'Olex2 1.3 (Dolomanov et al., 2009)'
_computing_structure_refinement 'SHELXL 2018/3 (Sheldrick, 2015)'
_diffrn_ambient_temperature 100
_diffrn_detector 'Hybrid Pixel Array Detector'
_diffrn_detector_area_resol_mean 5.8140
_diffrn_detector_type 'Pilatus 200K'
_diffrn_measured_fraction_theta_full 1.000
_diffrn_measured_fraction_theta_max 0.998
_diffrn_measurement_details
;
List of Runs (angles in degrees, time in seconds):

  # Type    Start    End  Width  t~exp~   \w     \q     \k     \f   Frames
#--------------------------------------------------------------------------
  1  \w    108.00 175.00   0.50    0.50    --  107.75  30.00   0.00  134
  2  \w     81.00 124.00   0.50    0.50    --   50.71  77.00-180.00   86
  3  \w     92.00 169.00   0.50    0.50    --  107.75  77.00-180.00  154
  4  \w     94.00 170.00   0.50    0.50    --  107.75  45.00  60.00  152
  5  \w    114.00 174.00   0.50    0.50    --  107.75  15.00 120.00  120
  6  \w     32.00 108.00   0.50    0.50    --  107.75-111.00  90.00  152
  7  \w     40.00  85.00   0.50    0.50    --  107.75-111.00 150.00   90
  8  \w     52.00  78.00   0.50    0.50    --  107.75-111.00  60.00   52
  9  \w     32.00  65.00   0.50    0.50    --  107.75 -94.00   0.00   66
 10  \w     33.00  61.00   0.50    0.50    --  107.75-111.00 -60.00   56
 11  \w     64.00  97.00   0.50    0.50    --  107.75-111.00 -60.00   66
 12  \w     62.00 109.00   0.50    0.50    --  107.75-111.00 -90.00   94
 13  \w     48.00  99.00   0.50    0.50    --  107.75 -94.00-180.00  102
 14  \w     31.00 109.00   0.50    0.50    --  107.75-111.00-120.00  156
 15  \w     38.00 103.00   0.50    0.50    --  107.75 -94.00 -60.00  130
 16  \w     73.00 105.00   0.50    0.50    --  107.75 -94.00 -30.00   64
 17  \w     40.00  67.00   0.50    0.50    --  107.75 -94.00 -30.00   54
 18  \w     74.00 100.00   0.50    0.50    --  107.75 -94.00   0.00   52
 19  \w     33.00 134.00   0.50    0.50    --  107.75 -84.00  87.00  202
 20  \w     37.00  74.00   0.50    0.50    --  107.75 -94.00  90.00   74
 21  \w     81.00 106.00   0.50    0.50    --  107.75 -94.00  90.00   50
 22  \w    -24.00  77.00   0.50    0.50    --   50.71 -84.00  87.00  202
 23  \w     43.00  71.00   0.50    0.50    --  107.75 -77.00 -60.00   56
 24  \w     40.00  65.00   0.50    0.50    --  107.75 -61.00-120.00   50
 25  \w     37.00  68.00   0.50    0.50    --  107.75 -61.00-150.00   62
 26  \w     34.00  87.00   0.50    0.50    --  107.75 -77.00   0.00  106
 27  \w    -28.00  23.00   0.50    0.50    --   50.71 -19.00-120.00  102
 28  \w    -28.00  23.00   0.50    0.50    --   50.71 -19.00  90.00  102
 29  \w     36.00  67.00   0.50    0.50    --  107.75 -61.00 120.00   62
 30  \w     38.00  96.00   0.50    0.50    --  107.75 -77.00 150.00  116
 31  \w     82.00 175.00   0.50    0.50    --  107.75  84.00-152.00  186
 32  \w     78.00 125.00   0.50    0.50    --   50.71  84.00-152.00   94
 33  \w     91.00 138.00   0.50    0.50    --  107.75 111.00  60.00   94
 34  \w     76.00 126.00   0.50    0.50    --   50.71 125.00  60.00  100
 35  \w    -74.00 -29.00   0.50    0.50    -- -100.00  61.00  30.00   90
 36  \w    -54.00 -24.00   0.50    0.50    -- -100.00  45.00 150.00   60
 37  \w    -53.00 -24.00   0.50    0.50    -- -100.00  45.00 120.00   58
 38  \w   -109.00 -23.00   0.50    0.50    -- -100.00 110.00 176.60  172
 39  \w   -108.00 -23.00   0.50    0.50    -- -100.00 108.00 118.39  170
 40  \w   -108.00 -78.00   0.50    0.50    -- -100.00 108.00  33.81   60
 41  \w   -110.00 -24.00   0.50    0.50    -- -100.00 113.00 -74.43  172
 42  \w    -77.00  24.00   0.50    0.50    --  -50.71  84.00-152.00  202
 43  \w   -127.00 -32.00   0.50    0.50    -- -100.00 144.00-152.73  190
 44  \w    -92.00 -67.00   0.50    0.50    -- -100.00 111.00-150.00   50
 45  \w   -100.00 -75.00   0.50    0.50    -- -100.00  84.00-152.00   50
 46  \w   -170.00 -88.00   0.50    0.50    -- -100.00 -45.00-180.00  164
 47  \w   -124.00 -81.00   0.50    0.50    --  -50.71 -77.00 -90.00   86
 48  \w   -124.00 -81.00   0.50    0.50    --  -50.71 -77.00 -60.00   86
 49  \w   -175.00 -87.00   0.50    0.50    -- -100.00 -50.00   9.69  176
 50  \w   -173.00 -85.00   0.50    0.50    -- -100.00 -57.00 158.07  176
 51  \w   -175.00 -83.00   0.50    0.50    -- -100.00 -84.00  87.00  184
 52  \w   -126.00 -81.00   0.50    0.50    --  -50.71-125.00  30.00   90
 53  \w   -126.00 -81.00   0.50    0.50    --  -50.71-125.00-150.00   90
;
_diffrn_measurement_device 'four-circle diffractometer'
_diffrn_measurement_device_type 'ROD, Synergy Custom DW system, Pilatus 200K'
_diffrn_measurement_method '\w scans'
_diffrn_orient_matrix_type 'CrysAlisPro convention (1999,Acta A55,543-557)'
_diffrn_orient_matrix_UB_11 0.1067362000
_diffrn_orient_matrix_UB_12 -0.0008709000
_diffrn_orient_matrix_UB_13 -0.0894296000
_diffrn_orient_matrix_UB_21 0.0556098000
_diffrn_orient_matrix_UB_22 -0.1228224000
_diffrn_orient_matrix_UB_23 0.0565123000
_diffrn_orient_matrix_UB_31 -0.0575138000
_diffrn_orient_matrix_UB_32 -0.0279363000
_diffrn_orient_matrix_UB_33 -0.0568088000
_diffrn_radiation_monochromator mirror
_diffrn_radiation_probe x-ray
_diffrn_radiation_type 'Cu K\a'
_diffrn_radiation_wavelength 1.54184
_diffrn_reflns_av_R_equivalents 0.0297
_diffrn_reflns_av_unetI/netI 0.0194
_diffrn_reflns_Laue_measured_fraction_full 1.000
_diffrn_reflns_Laue_measured_fraction_max 0.998
_diffrn_reflns_limit_h_max 16
_diffrn_reflns_limit_h_min -16
_diffrn_reflns_limit_k_max 17
_diffrn_reflns_limit_k_min -17
_diffrn_reflns_limit_l_max 16
_diffrn_reflns_limit_l_min -18
_diffrn_reflns_number 45880
_diffrn_reflns_point_group_measured_fraction_full 1.000
_diffrn_reflns_point_group_measured_fraction_max 0.998
_diffrn_reflns_theta_full 67.684
_diffrn_reflns_theta_max 74.502
_diffrn_reflns_theta_min 3.445
_diffrn_source 'Rotating-anode X-ray tube'
_diffrn_source_type 'Rigaku (Cu) X-ray Source'
_exptl_absorpt_coefficient_mu 2.983
_exptl_absorpt_correction_T_max 1.00000
_exptl_absorpt_correction_T_min 0.68935
_exptl_absorpt_correction_type multi-scan
_exptl_absorpt_process_details
;
CrysAlisPro 1.171.41.99a (Rigaku Oxford Diffraction, 2021)
Empirical absorption correction using spherical harmonics,
implemented in SCALE3 ABSPACK scaling algorithm.
;
_exptl_crystal_colour 'clear dark brown'
_exptl_crystal_colour_lustre clear
_exptl_crystal_colour_modifier dark
_exptl_crystal_colour_primary brown
_exptl_crystal_density_diffrn 1.678
_exptl_crystal_description block
_exptl_crystal_F_000 1108
_exptl_crystal_size_max 0.08
_exptl_crystal_size_mid 0.06
_exptl_crystal_size_min 0.06
_refine_diff_density_max 2.961
_refine_diff_density_min -1.588
_refine_diff_density_rms 0.104
_refine_ls_extinction_method none
_refine_ls_goodness_of_fit_ref 1.054
_refine_ls_hydrogen_treatment constr
_refine_ls_matrix_type full
_refine_ls_number_parameters 759
_refine_ls_number_reflns 8865
_refine_ls_number_restraints 51
_refine_ls_restrained_S_all 1.082
_refine_ls_R_factor_all 0.0760
_refine_ls_R_factor_gt 0.0744
_refine_ls_shift/su_max 0.001
_refine_ls_shift/su_mean 0.000
_refine_ls_structure_factor_coef Fsqd
_refine_ls_weighting_details 'w=1/[\s^2^(Fo^2^)+(0.0723P)^2^+10.1038P] where P=(Fo^2^+2Fc^2^)/3'
_refine_ls_weighting_scheme calc
_refine_ls_wR_factor_gt 0.1838
_refine_ls_wR_factor_ref 0.1848
_reflns_Friedel_coverage 0.000
_reflns_number_gt 8506
_reflns_number_total 8865
_reflns_threshold_expression 'I > 2\s(I)'
_cod_data_source_file d2sc00848c2.cif
_cod_data_source_block 3
_cod_depositor_comments 'Adding full bibliography for 1566968--1566970.cif.'
_cod_database_code 1566968
_shelx_shelxl_version_number 2018/3
_chemical_oxdiff_formula 'Cu O C N F S H'
_shelx_space_group_comment
;
The symmetry employed for this shelxl refinement is uniquely defined
by the following loop, which should always be used as a source of
symmetry information in preference to the above space-group names.
They are only intended as comments.
;
_shelx_estimated_absorpt_t_max 0.841
_shelx_estimated_absorpt_t_min 0.796
_reflns_odcompleteness_completeness 99.83
_reflns_odcompleteness_iscentric 1
_reflns_odcompleteness_theta 74.33
_olex2_refinement_description
;
1. Fixed Uiso
 At 1.2 times of:
  All C(H) groups
 At 1.5 times of:
  All C(H,H,H) groups
2. Restrained distances
 F8A-C36A \\sim F6A-C36A \\sim F7A-C36A
 with sigma of 0.0001
 F8-C36 \\sim F7-C36 \\sim F6-C36
 with sigma of 0.0001
3. Uiso/Uaniso restraints and constraints
C36 \\sim S2: within 2A with sigma of 0.001 and sigma for terminal atoms of
0.002 within 2A
S2 \\sim O3: within 2A with sigma of 0.001 and sigma for terminal atoms of
0.002 within 2A
C36A \\sim S2A: within 2A with sigma of 0.0001 and sigma for terminal atoms of
0.0002 within 2A
Uanis(F7A) = Uanis(F7)
4. Rigid body (RIGU) restrains
 C36, F6, F7, F8
 with sigma for 1-2 distances of 0.0001 and sigma for 1-3 distances of 0.0001
 F4A, C35, F3A
 with sigma for 1-2 distances of 0.001 and sigma for 1-3 distances of 0.001
5. Others
 Sof(H39)=Sof(F10A)=1-FVAR(1)
 Sof(F10)=Sof(H41)=FVAR(1)
 Sof(S2A)=Sof(S1A)=Sof(N7A)=Sof(O3A)=Sof(O1A)=Sof(C36A)=Sof(F7A)=Sof(F6A)=
 Sof(F8A)=Sof(O2A)=Sof(F3A)=Sof(F4A)=1-FVAR(2)
 Sof(S1)=Sof(S2)=Sof(N7)=Sof(O2)=Sof(O3)=Sof(F5)=Sof(O1)=Sof(C36)=Sof(F8)=
 Sof(F6)=Sof(F7)=Sof(F3)=FVAR(2)
 Sof(O5)=Sof(C34A)=Sof(H34D)=Sof(H34E)=Sof(H34F)=Sof(C33A)=Sof(H33D)=Sof(H33E)=
 Sof(H33F)=1-FVAR(3)
 Sof(O5A)=Sof(C33)=Sof(H33A)=Sof(H33B)=Sof(H33C)=Sof(C34)=Sof(H34A)=Sof(H34B)=
 Sof(H34C)=FVAR(3)
6.a Aromatic/amide H refined with riding coordinates:
 C25(H25), C6(H6), C2(H2), C11(H11), C3(H3), C5(H5), C27(H27), C30(H30),
 C12(H12), C22(H22), C29(H29), C24(H24), C28(H28), C16(H16), C23(H23), C17(H17),
  C19(H19), C37(H37), C42(H42), C13(H13), C18(H18), C14(H14), C41(H41),
 C38(H38), C39(H39)
6.b Idealised Me refined as rotating group:
 C32(H32A,H32B,H32C), C33(H33A,H33B,H33C), C34(H34A,H34B,H34C), C34A(H34D,H34E,
 H34F), C33A(H33D,H33E,H33F)
;
_olex2_submission_special_instructions 'No special instructions were received'
_oxdiff_exptl_absorpt_empirical_details
;
Empirical correction (ABSPACK) includes:
- Absorption correction using spherical harmonics
- Frame scaling
;
_oxdiff_exptl_absorpt_empirical_full_max 1.695
_oxdiff_exptl_absorpt_empirical_full_min 0.684

loop_
_space_group_symop_operation_xyz
'x, y, z'
'-x, -y, -z'

loop_
_atom_site_label
_atom_site_type_symbol
_atom_site_fract_x
_atom_site_fract_y
_atom_site_fract_z
_atom_site_U_iso_or_equiv
_atom_site_adp_type
_atom_site_occupancy
_atom_site_site_symmetry_order
_atom_site_calc_flag
_atom_site_refinement_flags_posn
_atom_site_refinement_flags_adp
_atom_site_refinement_flags_occupancy
_atom_site_disorder_assembly
_atom_site_disorder_group
Cu2 Cu 0.94007(5) 0.45134(5) 0.32167(4) 0.02591(16) Uani 1 1 d . . . . .
Cu1 Cu 0.73895(5) 0.46301(6) 0.29604(5) 0.03550(19) Uani 1 1 d . . . . .
F2 F 1.31142(19) 0.3700(2) 0.19057(19) 0.0339(5) Uani 1 1 d . . . . .
F1 F 0.6338(2) 0.3860(2) 0.0877(2) 0.0390(6) Uani 1 1 d . . . . .
N5 N 1.0745(3) 0.3263(3) 0.4031(2) 0.0243(6) Uani 1 1 d . . . . .
N2 N 1.0223(3) 0.3996(2) 0.1952(2) 0.0208(6) Uani 1 1 d . . . . .
N6 N 1.0383(3) 0.5560(3) 0.2616(2) 0.0258(7) Uani 1 1 d . . . . .
N1 N 0.8530(3) 0.4044(3) 0.1689(2) 0.0219(6) Uani 1 1 d . . . . .
N3 N 0.6263(3) 0.5692(3) 0.1965(3) 0.0354(8) Uani 1 1 d . . . . .
N4 N 0.6654(3) 0.3393(3) 0.3401(3) 0.0339(8) Uani 1 1 d . . . . .
O5A O 0.7912(3) 0.4459(5) 0.4137(4) 0.0215(13) Uani 0.712(14) 1 d . . P A 1
F9 F 1.1493(4) -0.1342(3) 0.2905(4) 0.0820(12) Uani 1 1 d . . . . .
C4 C 1.0348(3) 0.3433(3) 0.0560(3) 0.0257(8) Uani 1 1 d . . . . .
C7 C 1.1360(3) 0.3782(3) 0.1689(3) 0.0227(7) Uani 1 1 d . . . . .
C8 C 0.9703(3) 0.3827(3) 0.1390(3) 0.0203(7) Uani 1 1 d . . . . .
C10 C 0.6040(3) 0.5280(4) 0.1414(3) 0.0297(8) Uani 1 1 d . . . . .
C26 C 1.1520(3) 0.5126(3) 0.2304(3) 0.0258(8) Uani 1 1 d . . . . .
C25 C 1.0604(4) 0.2618(3) 0.5035(3) 0.0287(8) Uani 1 1 d . . . . .
H25 H 0.984088 0.269889 0.543822 0.034 Uiso 1 1 calc R U . . .
C6 C 1.2062(4) 0.3406(4) 0.0857(3) 0.0307(9) Uani 1 1 d . . . . .
H6 H 1.287377 0.327784 0.069233 0.037 Uiso 1 1 calc R U . . .
C2 C 0.8590(4) 0.3426(3) 0.0371(3) 0.0310(9) Uani 1 1 d . . . . .
H2 H 0.817790 0.328204 0.004744 0.037 Uiso 1 1 calc R U . . .
C20 C 1.1938(3) 0.3944(3) 0.2346(3) 0.0261(8) Uani 1 1 d . . . . .
C1 C 0.8008(3) 0.3851(3) 0.1182(3) 0.0253(8) Uani 1 1 d . . . . .
C21 C 1.1829(3) 0.3138(3) 0.3469(3) 0.0246(8) Uani 1 1 d . . . . .
C31 C 0.7326(3) 0.5115(4) 0.4768(3) 0.0293(8) Uani 1 1 d . . . . .
C11 C 0.5294(4) 0.5919(4) 0.0715(3) 0.0343(9) Uani 1 1 d . . . . .
H11 H 0.516353 0.560792 0.032629 0.041 Uiso 1 1 calc R U . . .
C3 C 0.9757(4) 0.3225(3) 0.0058(3) 0.0309(9) Uani 1 1 d . . . . .
H3 H 1.016937 0.294610 -0.049343 0.037 Uiso 1 1 calc R U . . .
C5 C 1.1556(4) 0.3232(4) 0.0299(3) 0.0317(9) Uani 1 1 d . . . . .
H5 H 1.201130 0.297723 -0.026255 0.038 Uiso 1 1 calc R U . . .
C27 C 1.2299(4) 0.5696(4) 0.1968(3) 0.0329(9) Uani 1 1 d . . . . .
H27 H 1.310498 0.535980 0.176795 0.039 Uiso 1 1 calc R U . . .
C9 C 0.6691(4) 0.4075(4) 0.1548(3) 0.0295(8) Uani 1 1 d . . . . .
C30 C 0.9986(4) 0.6602(3) 0.2573(3) 0.0301(8) Uani 1 1 d . . . . .
H30 H 0.917896 0.691727 0.279310 0.036 Uiso 1 1 calc R U . . .
C12 C 0.4747(4) 0.7006(4) 0.0592(4) 0.0389(10) Uani 1 1 d . . . . .
H12 H 0.422178 0.745287 0.012732 0.047 Uiso 1 1 calc R U . . .
C15 C 0.6407(3) 0.3283(4) 0.2640(3) 0.0322(9) Uani 1 1 d . . . . .
C22 C 1.2791(4) 0.2361(4) 0.3875(4) 0.0338(9) Uani 1 1 d . . . . .
H22 H 1.354359 0.227513 0.345003 0.041 Uiso 1 1 calc R U . . .
C29 C 1.0695(4) 0.7235(4) 0.2225(3) 0.0361(10) Uani 1 1 d . . . . .
H29 H 1.038042 0.797574 0.218667 0.043 Uiso 1 1 calc R U . . .
C24 C 1.1529(4) 0.1834(4) 0.5513(3) 0.0344(9) Uani 1 1 d . . . . .
H24 H 1.140357 0.139720 0.623047 0.041 Uiso 1 1 calc R U . . .
C28 C 1.1866(4) 0.6772(4) 0.1933(3) 0.0377(10) Uani 1 1 d . . . . .
H28 H 1.237574 0.718402 0.170975 0.045 Uiso 1 1 calc R U . . .
C16 C 0.5996(4) 0.2459(4) 0.2807(4) 0.0385(10) Uani 1 1 d . . . . .
H16 H 0.584021 0.239953 0.224795 0.046 Uiso 1 1 calc R U . . .
C23 C 1.2630(4) 0.1714(4) 0.4914(4) 0.0385(10) Uani 1 1 d . . . . .
H23 H 1.327761 0.118505 0.521557 0.046 Uiso 1 1 calc R U . . .
C17 C 0.5819(4) 0.1727(4) 0.3813(4) 0.0456(12) Uani 1 1 d . . . . .
H17 H 0.553407 0.115633 0.395696 0.055 Uiso 1 1 calc R U . . .
C19 C 0.6472(4) 0.2674(5) 0.4370(4) 0.0437(12) Uani 1 1 d . . . . .
H19 H 0.663291 0.274763 0.491895 0.052 Uiso 1 1 calc R U . . .
C37 C 0.9697(5) 0.1490(4) 0.3550(4) 0.0508(13) Uani 1 1 d . . . . .
H37 H 0.928169 0.214710 0.369855 0.061 Uiso 1 1 calc R U . . .
C32 C 0.8191(4) 0.5209(4) 0.5187(4) 0.0376(10) Uani 1 1 d . . . . .
H32A H 0.866413 0.563389 0.461008 0.056 Uiso 1 1 calc R U . . .
H32B H 0.869282 0.447680 0.552043 0.056 Uiso 1 1 calc R U . . .
H32C H 0.777318 0.557751 0.569815 0.056 Uiso 1 1 calc R U . . .
C42 C 0.9297(5) 0.1216(5) 0.2980(4) 0.0500(13) Uani 1 1 d . . . . .
H42 H 0.858857 0.167810 0.274820 0.060 Uiso 1 1 calc R U . . .
C13 C 0.4972(4) 0.7439(5) 0.1151(4) 0.0491(13) Uani 1 1 d . . . . .
H13 H 0.461419 0.819075 0.107178 0.059 Uiso 1 1 calc R U . . .
C18 C 0.6062(4) 0.1837(5) 0.4605(4) 0.0493(13) Uani 1 1 d . . . . .
H18 H 0.594778 0.134207 0.529958 0.059 Uiso 1 1 calc R U . . .
C14 C 0.5729(4) 0.6755(4) 0.1829(4) 0.0469(12) Uani 1 1 d . . . . .
H14 H 0.587750 0.705375 0.221832 0.056 Uiso 1 1 calc R U . . .
F10 F 1.2205(5) -0.0842(5) 0.4077(6) 0.100(3) Uani 0.774(11) 1 d . . P B 1
C40 C 1.0894(5) -0.0395(5) 0.3104(5) 0.0525(13) Uani 1 1 d . . . . .
C41 C 0.9904(5) 0.0284(5) 0.2737(4) 0.0519(13) Uani 1 1 d . . . . .
H41 H 0.963610 0.011424 0.231822 0.062 Uiso 0.774(11) 1 calc R U P B 1
C38 C 1.0703(6) 0.0808(5) 0.3905(5) 0.0614(16) Uani 1 1 d . . . . .
H38 H 1.100106 0.098948 0.429317 0.074 Uiso 1 1 calc R U . . .
C39 C 1.1271(6) -0.0141(5) 0.3692(6) 0.0618(16) Uani 1 1 d . . . . .
H39 H 1.194864 -0.063343 0.396446 0.074 Uiso 0.226(11) 1 calc R U P B 2
C33 C 0.6649(7) 0.6263(6) 0.4180(7) 0.042(2) Uani 0.712(14) 1 d . . P A 1
H33A H 0.635133 0.671227 0.461832 0.063 Uiso 0.712(14) 1 calc R U P A 1
H33B H 0.599983 0.624196 0.399881 0.063 Uiso 0.712(14) 1 calc R U P A 1
H33C H 0.715629 0.657840 0.354172 0.063 Uiso 0.712(14) 1 calc R U P A 1
C34 C 0.6502(7) 0.4550(8) 0.5692(5) 0.041(2) Uani 0.712(14) 1 d . . P A 1
H34A H 0.694482 0.380095 0.605957 0.062 Uiso 0.712(14) 1 calc R U P A 1
H34B H 0.591021 0.453225 0.543074 0.062 Uiso 0.712(14) 1 calc R U P A 1
H34C H 0.612677 0.495762 0.617299 0.062 Uiso 0.712(14) 1 calc R U P A 1
S1 S 0.76986(16) 1.03774(16) 0.11711(15) 0.0360(5) Uani 0.584(3) 1 d . . P C 1
S2 S 0.5739(3) 0.9773(3) 0.2407(2) 0.0566(6) Uani 0.584(3) 1 d . U P C 1
S2A S 0.5248(3) 1.0286(3) 0.2212(2) 0.0373(6) Uani 0.416(3) 1 d . U P C 2
S1A S 0.7419(2) 0.9052(2) 0.1477(2) 0.0374(7) Uani 0.416(3) 1 d . . P C 2
N7 N 0.6347(6) 1.0635(5) 0.1547(5) 0.0380(15) Uani 0.584(3) 1 d . . P C 1
N7A N 0.6090(9) 0.9439(9) 0.1624(8) 0.044(2) Uani 0.416(3) 1 d . . P C 2
O3A O 0.5272(8) 1.1377(6) 0.1700(6) 0.0419(19) Uani 0.416(3) 1 d . . P C 2
O4 O 0.5136(4) 0.9960(4) 0.3310(3) 0.0685(13) Uani 1 1 d . . . . .
C35 C 0.8022(5) 0.9900(5) 0.0129(5) 0.0584(14) Uani 1 1 d . . . . .
O2 O 0.7911(6) 1.1383(6) 0.0672(6) 0.0570(17) Uani 0.584(3) 1 d . . P C 1
O1A O 0.7861(8) 0.8013(8) 0.1345(7) 0.052(2) Uani 0.416(3) 1 d . . P C 2
O3 O 0.6374(8) 0.8670(7) 0.2619(6) 0.0761(16) Uani 0.584(3) 1 d . U P C 1
C36A C 0.3951(6) 1.02733(15) 0.20125(15) 0.0373(6) Uani 0.416(3) 1 d D U P C 2
F4 F 0.9145(3) 0.9653(4) -0.0221(4) 0.0925(14) Uani 1 1 d . . . . .
F5 F 0.7500(6) 1.0605(6) -0.0625(5) 0.0555(15) Uani 0.584(3) 1 d . . P C 1
O1 O 0.8406(7) 0.9521(8) 0.1898(6) 0.057(2) Uani 0.584(3) 1 d . . P C 1
C36 C 0.4661(3) 0.99410(16) 0.1797(2) 0.0633(8) Uani 0.584(3) 1 d D U P C 1
F7A F 0.4168(7) 0.9149(2) 0.2471(8) 0.0663(10) Uani 0.416(3) 1 d D . P C 2
F6A F 0.3026(4) 1.0991(3) 0.2452(3) 0.057(2) Uani 0.416(3) 1 d D . P C 2
F8A F 0.3953(7) 1.0756(7) 0.0950(2) 0.065(2) Uani 0.416(3) 1 d D . P C 2
F8 F 0.5149(6) 0.9882(4) 0.0832(2) 0.0757(11) Uani 0.584(3) 1 d D . P C 1
F6 F 0.3927(4) 1.0980(2) 0.1594(6) 0.0758(12) Uani 0.584(3) 1 d D . P C 1
F7 F 0.3800(2) 0.9485(3) 0.2262(5) 0.0663(10) Uani 0.584(3) 1 d D . P C 1
F3 F 0.7869(6) 0.8958(5) 0.0413(5) 0.0676(17) Uani 0.584(3) 1 d . . P C 1
O2A O 0.7890(12) 0.9194(10) 0.2136(12) 0.071(4) Uani 0.416(3) 1 d . . P C 2
F3A F 0.7441(11) 0.9932(15) -0.0521(9) 0.102(4) Uani 0.416(3) 1 d . . P C 2
F10A F 0.9614(17) -0.0088(15) 0.2274(13) 0.073(6) Uani 0.226(11) 1 d . . P B 2
F4A F 0.7572(10) 1.0941(8) 0.0089(10) 0.099(3) Uani 0.416(3) 1 d . . P C 2
O5 O 0.7810(8) 0.5114(14) 0.3694(11) 0.030(4) Uani 0.288(14) 1 d . . P A 2
C34A C 0.7132(19) 0.4058(18) 0.5485(16) 0.045(5) Uani 0.288(14) 1 d . . P A 2
H34D H 0.784769 0.345739 0.541143 0.068 Uiso 0.288(14) 1 calc R U P A 2
H34E H 0.651539 0.397731 0.531143 0.068 Uiso 0.288(14) 1 calc R U P A 2
H34F H 0.690577 0.404187 0.620460 0.068 Uiso 0.288(14) 1 calc R U P A 2
C33A C 0.615(2) 0.605(2) 0.472(2) 0.063(7) Uani 0.288(14) 1 d . . P A 2
H33D H 0.584931 0.618187 0.537955 0.095 Uiso 0.288(14) 1 calc R U P A 2
H33E H 0.560005 0.585035 0.458195 0.095 Uiso 0.288(14) 1 calc R U P A 2
H33F H 0.627002 0.672259 0.415154 0.095 Uiso 0.288(14) 1 calc R U P A 2

loop_
_atom_site_aniso_label
_atom_site_aniso_U_11
_atom_site_aniso_U_22
_atom_site_aniso_U_33
_atom_site_aniso_U_23
_atom_site_aniso_U_13
_atom_site_aniso_U_12
Cu2 0.0182(3) 0.0388(3) 0.0243(3) -0.0151(2) -0.0002(2) -0.0109(2)
Cu1 0.0240(3) 0.0592(4) 0.0313(3) -0.0214(3) -0.0075(2) -0.0128(3)
F2 0.0140(10) 0.0525(15) 0.0351(13) -0.0191(11) 0.0013(9) -0.0113(10)
F1 0.0406(14) 0.0507(15) 0.0409(14) -0.0152(12) -0.0208(12) -0.0189(12)
N5 0.0214(15) 0.0296(16) 0.0226(15) -0.0103(13) -0.0037(12) -0.0081(13)
N2 0.0185(14) 0.0247(15) 0.0189(14) -0.0078(12) -0.0030(11) -0.0069(12)
N6 0.0265(16) 0.0317(17) 0.0219(15) -0.0080(13) -0.0054(13) -0.0126(14)
N1 0.0223(15) 0.0259(15) 0.0193(14) -0.0068(12) -0.0060(12) -0.0088(12)
N3 0.0265(17) 0.042(2) 0.038(2) -0.0171(17) -0.0174(15) 0.0017(15)
N4 0.0250(17) 0.048(2) 0.0274(17) -0.0095(16) -0.0033(14) -0.0164(16)
O5A 0.0162(18) 0.029(3) 0.018(2) -0.008(2) -0.0022(14) -0.0066(16)
F9 0.094(3) 0.056(2) 0.104(3) -0.048(2) -0.021(2) -0.008(2)
C4 0.031(2) 0.0250(18) 0.0185(17) -0.0068(14) -0.0032(15) -0.0083(15)
C7 0.0194(17) 0.0272(18) 0.0191(17) -0.0070(14) -0.0001(13) -0.0093(14)
C8 0.0214(17) 0.0217(17) 0.0165(16) -0.0049(14) -0.0043(13) -0.0071(14)
C10 0.0205(18) 0.041(2) 0.029(2) -0.0111(17) -0.0064(15) -0.0098(16)
C26 0.0274(19) 0.035(2) 0.0180(17) -0.0056(15) -0.0040(14) -0.0166(16)
C25 0.030(2) 0.031(2) 0.0233(19) -0.0090(16) -0.0044(15) -0.0095(16)
C6 0.0232(19) 0.040(2) 0.027(2) -0.0146(17) 0.0026(15) -0.0106(17)
C2 0.037(2) 0.033(2) 0.028(2) -0.0102(17) -0.0145(17) -0.0097(17)
C20 0.0140(16) 0.038(2) 0.0262(19) -0.0130(17) 0.0008(14) -0.0097(15)
C1 0.0272(19) 0.0281(19) 0.0219(18) -0.0041(15) -0.0104(15) -0.0103(15)
C21 0.0191(17) 0.0305(19) 0.0264(19) -0.0112(16) -0.0068(14) -0.0066(15)
C31 0.0205(18) 0.042(2) 0.0259(19) -0.0186(18) -0.0009(15) -0.0065(17)
C11 0.0228(19) 0.052(3) 0.028(2) -0.0092(19) -0.0057(16) -0.0166(18)
C3 0.040(2) 0.032(2) 0.0204(18) -0.0100(16) -0.0089(16) -0.0084(18)
C5 0.030(2) 0.040(2) 0.0236(19) -0.0144(17) 0.0015(16) -0.0112(18)
C27 0.034(2) 0.050(3) 0.0215(19) -0.0097(18) -0.0027(16) -0.025(2)
C9 0.027(2) 0.041(2) 0.030(2) -0.0121(18) -0.0136(16) -0.0135(17)
C30 0.039(2) 0.029(2) 0.0258(19) -0.0085(16) -0.0072(17) -0.0146(17)
C12 0.0211(19) 0.049(3) 0.035(2) -0.007(2) -0.0109(17) -0.0039(18)
C15 0.0221(19) 0.041(2) 0.038(2) -0.0124(19) -0.0092(16) -0.0127(17)
C22 0.0231(19) 0.038(2) 0.038(2) -0.0136(19) -0.0091(17) -0.0041(17)
C29 0.054(3) 0.033(2) 0.026(2) -0.0058(17) -0.0088(19) -0.023(2)
C24 0.039(2) 0.034(2) 0.029(2) -0.0088(17) -0.0137(18) -0.0077(18)
C28 0.055(3) 0.047(3) 0.024(2) -0.0079(18) -0.0040(19) -0.036(2)
C16 0.030(2) 0.040(2) 0.049(3) -0.010(2) -0.0158(19) -0.0141(19)
C23 0.034(2) 0.038(2) 0.040(2) -0.008(2) -0.0207(19) -0.0035(18)
C17 0.028(2) 0.046(3) 0.059(3) -0.006(2) -0.012(2) -0.019(2)
C19 0.032(2) 0.068(3) 0.030(2) -0.010(2) 0.0000(18) -0.026(2)
C37 0.054(3) 0.037(3) 0.051(3) -0.010(2) -0.005(2) -0.014(2)
C32 0.034(2) 0.054(3) 0.035(2) -0.027(2) -0.0018(18) -0.015(2)
C42 0.040(3) 0.048(3) 0.047(3) 0.000(2) -0.013(2) -0.014(2)
C13 0.035(3) 0.049(3) 0.055(3) -0.022(2) -0.022(2) 0.009(2)
C18 0.031(2) 0.061(3) 0.041(3) 0.003(2) -0.004(2) -0.025(2)
C14 0.039(3) 0.045(3) 0.057(3) -0.026(2) -0.026(2) 0.009(2)
F10 0.069(4) 0.084(4) 0.151(6) -0.046(4) -0.074(4) 0.021(3)
C40 0.060(3) 0.043(3) 0.059(3) -0.022(3) -0.012(3) -0.015(2)
C41 0.065(4) 0.054(3) 0.045(3) -0.009(2) -0.016(3) -0.031(3)
C38 0.071(4) 0.058(4) 0.068(4) -0.029(3) -0.030(3) -0.012(3)
C39 0.059(4) 0.054(3) 0.080(4) -0.028(3) -0.034(3) -0.003(3)
C33 0.034(4) 0.047(4) 0.044(5) -0.027(4) -0.017(4) 0.007(3)
C34 0.031(4) 0.067(5) 0.031(3) -0.025(3) 0.005(3) -0.021(4)
S1 0.0282(9) 0.0432(10) 0.0380(10) -0.0174(8) -0.0088(7) -0.0074(7)
S2 0.0651(14) 0.0589(13) 0.0443(12) -0.0074(10) -0.0055(10) -0.0336(11)
S2A 0.0441(14) 0.0390(14) 0.0247(12) -0.0128(10) 0.0062(10) -0.0179(11)
S1A 0.0380(14) 0.0383(14) 0.0323(13) -0.0105(11) -0.0121(11) -0.0067(11)
N7 0.032(3) 0.033(3) 0.038(3) -0.006(3) -0.008(3) -0.007(3)
N7A 0.038(5) 0.053(6) 0.041(5) -0.026(5) 0.002(4) -0.011(4)
O3A 0.071(6) 0.034(4) 0.027(4) -0.007(3) -0.004(4) -0.029(4)
O4 0.076(3) 0.104(4) 0.0298(19) -0.017(2) 0.0058(18) -0.053(3)
C35 0.046(3) 0.054(3) 0.046(3) 0.000(2) -0.012(2) -0.005(2)
O2 0.050(4) 0.055(4) 0.070(5) -0.029(3) 0.001(3) -0.022(3)
O1A 0.044(5) 0.061(6) 0.056(5) -0.040(5) -0.005(4) -0.004(4)
O3 0.075(2) 0.061(2) 0.057(2) 0.001(2) 0.003(2) -0.025(2)
C36A 0.0441(14) 0.0390(14) 0.0247(12) -0.0128(10) 0.0062(10) -0.0179(11)
F4 0.045(2) 0.123(4) 0.105(3) -0.062(3) -0.006(2) -0.007(2)
F5 0.063(4) 0.065(4) 0.044(3) -0.017(3) -0.020(3) -0.019(3)
O1 0.055(5) 0.068(5) 0.049(4) -0.016(4) -0.030(4) -0.007(4)
C36 0.0694(15) 0.0677(14) 0.0500(13) -0.0094(12) -0.0085(12) -0.0335(12)
F7A 0.0709(16) 0.0700(15) 0.053(2) -0.0043(18) -0.0130(17) -0.0352(13)
F6A 0.044(4) 0.063(5) 0.060(5) -0.039(4) 0.006(3) -0.007(3)
F8A 0.078(6) 0.079(6) 0.045(4) -0.037(4) -0.012(4) -0.015(5)
F8 0.093(3) 0.084(2) 0.0539(13) -0.0175(14) -0.0012(14) -0.049(2)
F6 0.0708(17) 0.0684(14) 0.069(2) -0.0071(13) -0.0011(18) -0.0330(12)
F7 0.0709(16) 0.0700(15) 0.053(2) -0.0043(18) -0.0130(17) -0.0352(13)
F3 0.085(4) 0.050(3) 0.079(4) -0.036(3) -0.015(3) -0.017(3)
O2A 0.077(9) 0.061(7) 0.091(10) -0.048(7) -0.061(8) 0.022(6)
F3A 0.079(7) 0.163(11) 0.051(5) -0.025(7) -0.013(5) -0.039(7)
F10A 0.103(14) 0.091(13) 0.064(10) -0.031(9) -0.026(9) -0.055(11)
F4A 0.073(6) 0.055(3) 0.115(9) -0.010(5) 0.013(5) -0.017(4)
O5 0.018(5) 0.042(10) 0.025(6) -0.012(7) -0.002(4) -0.007(5)
C34A 0.038(11) 0.056(12) 0.045(10) -0.017(9) -0.010(9) -0.018(9)
C33A 0.036(11) 0.075(15) 0.049(13) -0.018(12) 0.001(10) -0.002(10)

loop_
_atom_type_symbol
_atom_type_description
_atom_type_scat_dispersion_real
_atom_type_scat_dispersion_imag
_atom_type_scat_source
C C 0.0181 0.0091 'International Tables Vol C Tables 4.2.6.8 and 6.1.1.4'
H H 0.0000 0.0000 'International Tables Vol C Tables 4.2.6.8 and 6.1.1.4'
Cu Cu -1.9646 0.5888 'International Tables Vol C Tables 4.2.6.8 and 6.1.1.4'
F F 0.0727 0.0534 'International Tables Vol C Tables 4.2.6.8 and 6.1.1.4'
N N 0.0311 0.0180 'International Tables Vol C Tables 4.2.6.8 and 6.1.1.4'
O O 0.0492 0.0322 'International Tables Vol C Tables 4.2.6.8 and 6.1.1.4'
S S 0.3331 0.5567 'International Tables Vol C Tables 4.2.6.8 and 6.1.1.4'

loop_
_geom_angle_atom_site_label_1
_geom_angle_atom_site_label_2
_geom_angle_atom_site_label_3
_geom_angle
_geom_angle_site_symmetry_1
_geom_angle_site_symmetry_3
_geom_angle_publ_flag
N5 Cu2 Cu1 135.56(9) . . ?
N2 Cu2 Cu1 88.18(9) . . ?
N2 Cu2 N5 89.18(12) . . ?
N2 Cu2 N6 89.19(13) . . ?
N6 Cu2 Cu1 135.52(10) . . ?
N6 Cu2 N5 88.77(13) . . ?
O5A Cu2 Cu1 46.08(12) . . ?
O5A Cu2 N5 108.54(19) . . ?
O5A Cu2 N2 129.62(14) . . ?
O5A Cu2 N6 136.14(18) . . ?
O5 Cu2 Cu1 42.4(3) . . ?
O5 Cu2 N5 131.4(5) . . ?
O5 Cu2 N2 129.2(3) . . ?
O5 Cu2 N6 116.1(5) . . ?
N1 Cu1 Cu2 82.11(8) . . ?
N3 Cu1 Cu2 136.12(12) . . ?
N3 Cu1 N1 87.59(13) . . ?
N3 Cu1 N4 90.64(15) . . ?
N4 Cu1 Cu2 130.76(10) . . ?
N4 Cu1 N1 86.48(13) . . ?
O5A Cu1 Cu2 46.33(11) . . ?
O5A Cu1 N1 123.85(14) . . ?
O5A Cu1 N3 142.68(19) . . ?
O5A Cu1 N4 109.1(2) . . ?
O5 Cu1 Cu2 44.3(3) . . ?
O5 Cu1 N1 125.3(3) . . ?
O5 Cu1 N3 120.7(5) . . ?
O5 Cu1 N4 133.1(5) . . ?
C25 N5 Cu2 126.4(3) . . ?
C25 N5 C21 117.9(3) . . ?
C21 N5 Cu2 115.7(3) . . ?
C7 N2 Cu2 116.2(2) . . ?
C7 N2 C8 117.7(3) . . ?
C8 N2 Cu2 126.0(2) . . ?
C26 N6 Cu2 116.2(3) . . ?
C26 N6 C30 118.0(3) . . ?
C30 N6 Cu2 125.7(3) . . ?
C8 N1 Cu1 127.5(2) . . ?
C1 N1 Cu1 115.0(3) . . ?
C1 N1 C8 117.5(3) . . ?
C10 N3 Cu1 117.0(3) . . ?
C14 N3 Cu1 125.3(3) . . ?
C14 N3 C10 117.7(4) . . ?
C15 N4 Cu1 117.1(3) . . ?
C15 N4 C19 117.6(4) . . ?
C19 N4 Cu1 125.2(3) . . ?
Cu1 O5A Cu2 87.59(18) . . ?
C31 O5A Cu2 122.0(3) . . ?
C31 O5A Cu1 124.7(3) . . ?
C3 C4 C8 118.3(4) . . ?
C3 C4 C5 123.3(4) . . ?
C5 C4 C8 118.4(4) . . ?
N2 C7 C6 123.9(4) . . ?
N2 C7 C20 117.3(3) . . ?
C6 C7 C20 118.9(3) . . ?
N2 C8 C4 121.8(3) . . ?
N1 C8 N2 116.2(3) . . ?
N1 C8 C4 122.0(3) . . ?
N3 C10 C11 122.2(4) . . ?
N3 C10 C9 117.1(3) . . ?
C11 C10 C9 120.6(4) . . ?
N6 C26 C20 116.4(3) . . ?
N6 C26 C27 122.8(4) . . ?
C27 C26 C20 120.8(4) . . ?
N5 C25 H25 118.5 . . ?
N5 C25 C24 122.9(4) . . ?
C24 C25 H25 118.5 . . ?
C7 C6 H6 120.6 . . ?
C5 C6 C7 118.9(4) . . ?
C5 C6 H6 120.6 . . ?
C1 C2 H2 120.7 . . ?
C3 C2 H2 120.7 . . ?
C3 C2 C1 118.6(4) . . ?
F2 C20 C7 106.5(3) . . ?
F2 C20 C26 106.4(3) . . ?
F2 C20 C21 106.7(3) . . ?
C26 C20 C7 113.2(3) . . ?
C26 C20 C21 111.8(3) . . ?
C21 C20 C7 111.7(3) . . ?
N1 C1 C2 124.1(4) . . ?
N1 C1 C9 116.7(3) . . ?
C2 C1 C9 119.2(3) . . ?
N5 C21 C20 115.4(3) . . ?
N5 C21 C22 122.9(4) . . ?
C22 C21 C20 121.7(4) . . ?
O5A C31 C32 110.1(3) . . ?
O5A C31 C33 112.6(4) . . ?
O5A C31 C34 107.7(4) . . ?
C32 C31 C34 109.1(4) . . ?
C32 C31 C33A 115.4(11) . . ?
C33 C31 C32 107.3(4) . . ?
C33 C31 C34 110.0(5) . . ?
O5 C31 C32 110.4(5) . . ?
O5 C31 C34A 110.9(10) . . ?
O5 C31 C33A 105.5(11) . . ?
C34A C31 C32 104.7(8) . . ?
C34A C31 C33A 110.1(13) . . ?
C10 C11 H11 120.4 . . ?
C12 C11 C10 119.2(4) . . ?
C12 C11 H11 120.4 . . ?
C4 C3 H3 120.3 . . ?
C2 C3 C4 119.5(4) . . ?
C2 C3 H3 120.3 . . ?
C4 C5 H5 120.3 . . ?
C6 C5 C4 119.3(4) . . ?
C6 C5 H5 120.3 . . ?
C26 C27 H27 120.9 . . ?
C26 C27 C28 118.1(4) . . ?
C28 C27 H27 120.9 . . ?
F1 C9 C10 105.9(3) . . ?
F1 C9 C1 106.1(3) . . ?
F1 C9 C15 107.0(3) . . ?
C10 C9 C1 112.0(3) . . ?
C15 C9 C10 114.4(4) . . ?
C15 C9 C1 110.8(3) . . ?
N6 C30 H30 118.5 . . ?
N6 C30 C29 123.0(4) . . ?
C29 C30 H30 118.5 . . ?
C11 C12 H12 120.5 . . ?
C11 C12 C13 119.1(4) . . ?
C13 C12 H12 120.5 . . ?
N4 C15 C9 115.6(4) . . ?
N4 C15 C16 123.2(4) . . ?
C16 C15 C9 121.1(4) . . ?
C21 C22 H22 120.9 . . ?
C23 C22 C21 118.3(4) . . ?
C23 C22 H22 120.9 . . ?
C30 C29 H29 120.7 . . ?
C28 C29 C30 118.6(4) . . ?
C28 C29 H29 120.7 . . ?
C25 C24 H24 121.1 . . ?
C23 C24 C25 117.9(4) . . ?
C23 C24 H24 121.1 . . ?
C27 C28 H28 120.3 . . ?
C29 C28 C27 119.5(4) . . ?
C29 C28 H28 120.3 . . ?
C15 C16 H16 121.0 . . ?
C17 C16 C15 118.1(5) . . ?
C17 C16 H16 121.0 . . ?
C22 C23 H23 120.0 . . ?
C24 C23 C22 120.1(4) . . ?
C24 C23 H23 120.0 . . ?
C16 C17 H17 120.4 . . ?
C18 C17 C16 119.3(5) . . ?
C18 C17 H17 120.4 . . ?
N4 C19 H19 118.5 . . ?
N4 C19 C18 123.0(5) . . ?
C18 C19 H19 118.5 . . ?
C42 C37 H37 120.3 . . ?
C42 C37 C38 119.4(5) . . ?
C38 C37 H37 120.3 . . ?
C31 C32 H32A 109.5 . . ?
C31 C32 H32B 109.5 . . ?
C31 C32 H32C 109.5 . . ?
H32A C32 H32B 109.5 . . ?
H32A C32 H32C 109.5 . . ?
H32B C32 H32C 109.5 . . ?
C37 C42 H42 119.6 . . ?
C37 C42 C41 120.9(5) . . ?
C41 C42 H42 119.6 . . ?
C12 C13 H13 120.7 . . ?
C12 C13 C14 118.5(5) . . ?
C14 C13 H13 120.7 . . ?
C17 C18 H18 120.5 . . ?
C19 C18 C17 118.9(5) . . ?
C19 C18 H18 120.5 . . ?
N3 C14 C13 123.2(5) . . ?
N3 C14 H14 118.4 . . ?
C13 C14 H14 118.4 . . ?
C41 C40 F9 120.5(5) . . ?
C39 C40 F9 119.6(6) . . ?
C39 C40 C41 119.8(5) . . ?
C42 C41 H41 120.4 . . ?
C40 C41 C42 119.3(5) . . ?
C40 C41 H41 120.4 . . ?
F10A C41 C42 127.5(11) . . ?
F10A C41 C40 113.0(11) . . ?
C37 C38 H38 120.6 . . ?
C39 C38 C37 118.8(6) . . ?
C39 C38 H38 120.6 . . ?
F10 C39 C40 118.4(6) . . ?
F10 C39 C38 119.9(6) . . ?
C40 C39 C38 121.7(6) . . ?
C40 C39 H39 119.1 . . ?
C38 C39 H39 119.1 . . ?
C31 C33 H33A 109.5 . . ?
C31 C33 H33B 109.5 . . ?
C31 C33 H33C 109.5 . . ?
H33A C33 H33B 109.5 . . ?
H33A C33 H33C 109.5 . . ?
H33B C33 H33C 109.5 . . ?
C31 C34 H34A 109.5 . . ?
C31 C34 H34B 109.5 . . ?
C31 C34 H34C 109.5 . . ?
H34A C34 H34B 109.5 . . ?
H34A C34 H34C 109.5 . . ?
H34B C34 H34C 109.5 . . ?
N7 S1 C35 103.8(3) . . ?
O2 S1 N7 106.9(4) . . ?
O2 S1 C35 103.7(4) . . ?
O2 S1 O1 118.0(5) . . ?
O1 S1 N7 117.1(5) . . ?
O1 S1 C35 105.5(4) . . ?
N7 S2 C36 102.1(3) . . ?
O4 S2 N7 117.4(4) . . ?
O4 S2 O3 110.0(4) . . ?
O4 S2 C36 104.5(3) . . ?
O3 S2 N7 117.8(5) . . ?
O3 S2 C36 102.6(5) . . ?
N7A S2A C36A 93.3(4) . . ?
O3A S2A N7A 116.6(5) . . ?
O3A S2A O4 110.8(4) . . ?
O3A S2A C36A 106.6(4) . . ?
O4 S2A N7A 119.8(5) . . ?
O4 S2A C36A 106.8(3) . . ?
N7A S1A C35 108.6(5) . . ?
O1A S1A N7A 107.9(6) . . ?
O1A S1A C35 99.3(5) . . ?
O2A S1A N7A 117.4(7) . . ?
O2A S1A C35 102.8(8) . . ?
O2A S1A O1A 118.6(6) . . ?
S1 N7 S2 124.1(4) . . ?
S1A N7A S2A 123.0(7) . . ?
F4 C35 S1 107.6(5) . . ?
F4 C35 S1A 120.1(4) . . ?
F4 C35 F3A 112.6(8) . . ?
F4 C35 F4A 110.2(7) . . ?
F5 C35 S1 113.5(5) . . ?
F5 C35 F4 109.2(6) . . ?
F5 C35 F3 109.8(7) . . ?
F3 C35 S1 114.8(5) . . ?
F3 C35 F4 101.2(6) . . ?
F3A C35 S1A 104.8(7) . . ?
F4A C35 S1A 106.6(6) . . ?
F4A C35 F3A 100.7(10) . . ?
F7A C36A S2A 96.5(5) . . ?
F7A C36A F6A 121.5(6) . . ?
F6A C36A S2A 106.3(5) . . ?
F8A C36A S2A 107.7(5) . . ?
F8A C36A F7A 118.3(6) . . ?
F8A C36A F6A 104.9(5) . . ?
F8 C36 S2 110.0(4) . . ?
F6 C36 S2 109.4(4) . . ?
F6 C36 F8 102.6(4) . . ?
F6 C36 F7 94.0(3) . . ?
F7 C36 S2 125.9(3) . . ?
F7 C36 F8 111.3(5) . . ?
Cu1 O5 Cu2 93.2(5) . . ?
C31 O5 Cu2 122.6(8) . . ?
C31 O5 Cu1 129.3(8) . . ?
C31 C34A H34D 109.5 . . ?
C31 C34A H34E 109.5 . . ?
C31 C34A H34F 109.5 . . ?
H34D C34A H34E 109.5 . . ?
H34D C34A H34F 109.5 . . ?
H34E C34A H34F 109.5 . . ?
C31 C33A H33D 109.5 . . ?
C31 C33A H33E 109.5 . . ?
C31 C33A H33F 109.5 . . ?
H33D C33A H33E 109.5 . . ?
H33D C33A H33F 109.5 . . ?
H33E C33A H33F 109.5 . . ?

loop_
_geom_bond_atom_site_label_1
_geom_bond_atom_site_label_2
_geom_bond_distance
_geom_bond_site_symmetry_2
_geom_bond_publ_flag
Cu2 Cu1 2.6870(8) . ?
Cu2 N5 2.144(3) . ?
Cu2 N2 2.070(3) . ?
Cu2 N6 2.080(3) . ?
Cu2 O5A 1.945(4) . ?
Cu2 O5 1.880(10) . ?
Cu1 N1 2.186(3) . ?
Cu1 N3 2.051(3) . ?
Cu1 N4 2.115(4) . ?
Cu1 O5A 1.937(4) . ?
Cu1 O5 1.816(11) . ?
F2 C20 1.392(4) . ?
F1 C9 1.399(4) . ?
N5 C25 1.339(5) . ?
N5 C21 1.343(5) . ?
N2 C7 1.323(5) . ?
N2 C8 1.371(5) . ?
N6 C26 1.338(5) . ?
N6 C30 1.343(5) . ?
N1 C8 1.367(5) . ?
N1 C1 1.328(5) . ?
N3 C10 1.342(6) . ?
N3 C14 1.339(6) . ?
N4 C15 1.342(6) . ?
N4 C19 1.344(6) . ?
O5A C31 1.413(5) . ?
F9 C40 1.359(6) . ?
C4 C8 1.413(5) . ?
C4 C3 1.407(6) . ?
C4 C5 1.412(6) . ?
C7 C6 1.414(5) . ?
C7 C20 1.539(5) . ?
C10 C11 1.388(6) . ?
C10 C9 1.529(6) . ?
C26 C20 1.531(6) . ?
C26 C27 1.389(5) . ?
C25 H25 0.9500 . ?
C25 C24 1.395(6) . ?
C6 H6 0.9500 . ?
C6 C5 1.357(6) . ?
C2 H2 0.9500 . ?
C2 C1 1.407(6) . ?
C2 C3 1.363(6) . ?
C20 C21 1.532(5) . ?
C1 C9 1.540(5) . ?
C21 C22 1.383(6) . ?
C31 C32 1.523(6) . ?
C31 C33 1.511(8) . ?
C31 C34 1.545(8) . ?
C31 O5 1.474(11) . ?
C31 C34A 1.48(2) . ?
C31 C33A 1.55(2) . ?
C11 H11 0.9500 . ?
C11 C12 1.374(7) . ?
C3 H3 0.9500 . ?
C5 H5 0.9500 . ?
C27 H27 0.9500 . ?
C27 C28 1.390(7) . ?
C9 C15 1.520(6) . ?
C30 H30 0.9500 . ?
C30 C29 1.379(6) . ?
C12 H12 0.9500 . ?
C12 C13 1.379(8) . ?
C15 C16 1.389(6) . ?
C22 H22 0.9500 . ?
C22 C23 1.379(6) . ?
C29 H29 0.9500 . ?
C29 C28 1.375(7) . ?
C24 H24 0.9500 . ?
C24 C23 1.378(7) . ?
C28 H28 0.9500 . ?
C16 H16 0.9500 . ?
C16 C17 1.385(7) . ?
C23 H23 0.9500 . ?
C17 H17 0.9500 . ?
C17 C18 1.382(8) . ?
C19 H19 0.9500 . ?
C19 C18 1.376(8) . ?
C37 H37 0.9500 . ?
C37 C42 1.369(8) . ?
C37 C38 1.370(8) . ?
C32 H32A 0.9800 . ?
C32 H32B 0.9800 . ?
C32 H32C 0.9800 . ?
C42 H42 0.9500 . ?
C42 C41 1.372(8) . ?
C13 H13 0.9500 . ?
C13 C14 1.382(7) . ?
C18 H18 0.9500 . ?
C14 H14 0.9500 . ?
F10 C39 1.321(7) . ?
C40 C41 1.360(8) . ?
C40 C39 1.349(8) . ?
C41 H41 0.9500 . ?
C41 F10A 1.243(15) . ?
C38 H38 0.9500 . ?
C38 C39 1.369(9) . ?
C39 H39 0.9500 . ?
C33 H33A 0.9800 . ?
C33 H33B 0.9800 . ?
C33 H33C 0.9800 . ?
C34 H34A 0.9800 . ?
C34 H34B 0.9800 . ?
C34 H34C 0.9800 . ?
S1 N7 1.577(7) . ?
S1 C35 1.787(7) . ?
S1 O2 1.400(7) . ?
S1 O1 1.432(8) . ?
S2 N7 1.578(7) . ?
S2 O4 1.359(5) . ?
S2 O3 1.391(9) . ?
S2 C36 1.785(5) . ?
S2A N7A 1.604(10) . ?
S2A O3A 1.416(8) . ?
S2A O4 1.428(5) . ?
S2A C36A 1.811(9) . ?
S1A N7A 1.541(10) . ?
S1A C35 1.893(6) . ?
S1A O1A 1.434(9) . ?
S1A O2A 1.421(11) . ?
C35 F4 1.312(7) . ?
C35 F5 1.284(8) . ?
C35 F3 1.310(9) . ?
C35 F3A 1.377(14) . ?
C35 F4A 1.340(12) . ?
C36A F7A 1.390(3) . ?
C36A F6A 1.390(3) . ?
C36A F8A 1.390(3) . ?
C36 F8 1.355(3) . ?
C36 F6 1.355(3) . ?
C36 F7 1.355(3) . ?
C34A H34D 0.9800 . ?
C34A H34E 0.9800 . ?
C34A H34F 0.9800 . ?
C33A H33D 0.9800 . ?
C33A H33E 0.9800 . ?
C33A H33F 0.9800 . ?

loop_
_geom_torsion_atom_site_label_1
_geom_torsion_atom_site_label_2
_geom_torsion_atom_site_label_3
_geom_torsion_atom_site_label_4
_geom_torsion
_geom_torsion_site_symmetry_1
_geom_torsion_site_symmetry_2
_geom_torsion_site_symmetry_3
_geom_torsion_site_symmetry_4
_geom_torsion_publ_flag
Cu2 Cu1 O5 C31 -138.0(18) . . . . ?
Cu2 N5 C25 C24 -178.8(3) . . . . ?
Cu2 N5 C21 C20 2.5(4) . . . . ?
Cu2 N5 C21 C22 -179.3(3) . . . . ?
Cu2 N2 C7 C6 179.1(3) . . . . ?
Cu2 N2 C7 C20 -0.1(4) . . . . ?
Cu2 N2 C8 N1 1.3(5) . . . . ?
Cu2 N2 C8 C4 -177.6(3) . . . . ?
Cu2 N6 C26 C20 4.8(4) . . . . ?
Cu2 N6 C26 C27 -174.5(3) . . . . ?
Cu2 N6 C30 C29 175.9(3) . . . . ?
Cu2 O5A C31 C32 -37.6(6) . . . . ?
Cu2 O5A C31 C33 82.1(6) . . . . ?
Cu2 O5A C31 C34 -156.4(5) . . . . ?
Cu1 Cu2 O5 C31 142.1(17) . . . . ?
Cu1 N1 C8 N2 0.0(5) . . . . ?
Cu1 N1 C8 C4 179.0(3) . . . . ?
Cu1 N1 C1 C2 -177.1(3) . . . . ?
Cu1 N1 C1 C9 0.6(4) . . . . ?
Cu1 N3 C10 C11 -179.9(3) . . . . ?
Cu1 N3 C10 C9 -2.7(5) . . . . ?
Cu1 N3 C14 C13 -179.8(4) . . . . ?
Cu1 N4 C15 C9 -0.1(5) . . . . ?
Cu1 N4 C15 C16 175.5(3) . . . . ?
Cu1 N4 C19 C18 -175.5(4) . . . . ?
Cu1 O5A C31 C32 -149.4(4) . . . . ?
Cu1 O5A C31 C33 -29.7(6) . . . . ?
Cu1 O5A C31 C34 91.8(5) . . . . ?
F2 C20 C21 N5 178.8(3) . . . . ?
F2 C20 C21 C22 0.5(5) . . . . ?
F1 C9 C15 N4 -178.0(4) . . . . ?
F1 C9 C15 C16 6.3(5) . . . . ?
N5 Cu2 O5 Cu1 -116.5(4) . . . . ?
N5 Cu2 O5 C31 25.6(15) . . . . ?
N5 C25 C24 C23 -1.1(7) . . . . ?
N5 C21 C22 C23 -2.5(7) . . . . ?
N2 Cu2 O5 Cu1 17.5(10) . . . . ?
N2 Cu2 O5 C31 159.6(7) . . . . ?
N2 C7 C6 C5 -1.2(6) . . . . ?
N2 C7 C20 F2 -178.4(3) . . . . ?
N2 C7 C20 C26 -61.8(4) . . . . ?
N2 C7 C20 C21 65.4(4) . . . . ?
N6 Cu2 O5 Cu1 129.9(5) . . . . ?
N6 Cu2 O5 C31 -88.0(12) . . . . ?
N6 C26 C20 F2 174.9(3) . . . . ?
N6 C26 C20 C7 58.3(4) . . . . ?
N6 C26 C20 C21 -68.9(4) . . . . ?
N6 C26 C27 C28 -1.6(6) . . . . ?
N6 C30 C29 C28 -1.8(6) . . . . ?
N1 Cu1 O5 Cu2 -15.3(10) . . . . ?
N1 Cu1 O5 C31 -153.3(9) . . . . ?
N1 C1 C9 F1 177.5(3) . . . . ?
N1 C1 C9 C10 62.4(5) . . . . ?
N1 C1 C9 C15 -66.6(5) . . . . ?
N3 Cu1 O5 Cu2 -126.3(5) . . . . ?
N3 Cu1 O5 C31 95.7(13) . . . . ?
N3 C10 C11 C12 -1.1(6) . . . . ?
N3 C10 C9 F1 -178.2(4) . . . . ?
N3 C10 C9 C1 -63.0(5) . . . . ?
N3 C10 C9 C15 64.1(5) . . . . ?
N4 Cu1 O5 Cu2 108.7(5) . . . . ?
N4 Cu1 O5 C31 -29.3(16) . . . . ?
N4 C15 C16 C17 0.9(7) . . . . ?
N4 C19 C18 C17 -0.4(8) . . . . ?
F9 C40 C41 C42 177.8(5) . . . . ?
F9 C40 C41 F10A 3.3(12) . . . . ?
F9 C40 C39 F10 -1.6(11) . . . . ?
F9 C40 C39 C38 179.4(7) . . . . ?
C7 N2 C8 N1 179.3(3) . . . . ?
C7 N2 C8 C4 0.4(5) . . . . ?
C7 C6 C5 C4 0.2(6) . . . . ?
C7 C20 C21 N5 -65.2(4) . . . . ?
C7 C20 C21 C22 116.6(4) . . . . ?
C8 N2 C7 C6 0.9(6) . . . . ?
C8 N2 C7 C20 -178.3(3) . . . . ?
C8 N1 C1 C2 0.9(6) . . . . ?
C8 N1 C1 C9 178.6(3) . . . . ?
C8 C4 C3 C2 1.2(6) . . . . ?
C8 C4 C5 C6 1.0(6) . . . . ?
C10 N3 C14 C13 -0.3(8) . . . . ?
C10 C11 C12 C13 1.3(7) . . . . ?
C10 C9 C15 N4 -61.0(5) . . . . ?
C10 C9 C15 C16 123.3(4) . . . . ?
C26 N6 C30 C29 0.0(6) . . . . ?
C26 C20 C21 N5 62.8(4) . . . . ?
C26 C20 C21 C22 -115.4(4) . . . . ?
C26 C27 C28 C29 -0.3(6) . . . . ?
C25 N5 C21 C20 -176.5(3) . . . . ?
C25 N5 C21 C22 1.7(6) . . . . ?
C25 C24 C23 C22 0.3(7) . . . . ?
C6 C7 C20 F2 2.4(5) . . . . ?
C6 C7 C20 C26 119.0(4) . . . . ?
C6 C7 C20 C21 -113.8(4) . . . . ?
C2 C1 C9 F1 -4.6(5) . . . . ?
C2 C1 C9 C10 -119.8(4) . . . . ?
C2 C1 C9 C15 111.2(4) . . . . ?
C20 C7 C6 C5 178.0(4) . . . . ?
C20 C26 C27 C28 179.1(4) . . . . ?
C20 C21 C22 C23 175.6(4) . . . . ?
C1 N1 C8 N2 -177.7(3) . . . . ?
C1 N1 C8 C4 1.3(5) . . . . ?
C1 C2 C3 C4 0.8(6) . . . . ?
C1 C9 C15 N4 66.8(5) . . . . ?
C1 C9 C15 C16 -109.0(4) . . . . ?
C21 N5 C25 C24 0.1(6) . . . . ?
C21 C22 C23 C24 1.4(7) . . . . ?
C11 C10 C9 F1 -0.9(5) . . . . ?
C11 C10 C9 C1 114.3(4) . . . . ?
C11 C10 C9 C15 -118.6(4) . . . . ?
C11 C12 C13 C14 -1.0(8) . . . . ?
C3 C4 C8 N2 176.6(3) . . . . ?
C3 C4 C8 N1 -2.3(6) . . . . ?
C3 C4 C5 C6 -176.8(4) . . . . ?
C3 C2 C1 N1 -1.9(6) . . . . ?
C3 C2 C1 C9 -179.6(4) . . . . ?
C5 C4 C8 N2 -1.3(6) . . . . ?
C5 C4 C8 N1 179.8(4) . . . . ?
C5 C4 C3 C2 178.9(4) . . . . ?
C27 C26 C20 F2 -5.7(5) . . . . ?
C27 C26 C20 C7 -122.4(4) . . . . ?
C27 C26 C20 C21 110.4(4) . . . . ?
C9 C10 C11 C12 -178.2(4) . . . . ?
C9 C15 C16 C17 176.3(4) . . . . ?
C30 N6 C26 C20 -178.9(3) . . . . ?
C30 N6 C26 C27 1.8(6) . . . . ?
C30 C29 C28 C27 1.8(6) . . . . ?
C12 C13 C14 N3 0.5(9) . . . . ?
C15 N4 C19 C18 0.8(7) . . . . ?
C15 C16 C17 C18 -0.4(7) . . . . ?
C16 C17 C18 C19 0.1(8) . . . . ?
C19 N4 C15 C9 -176.8(4) . . . . ?
C19 N4 C15 C16 -1.1(7) . . . . ?
C37 C42 C41 C40 2.5(8) . . . . ?
C37 C42 C41 F10A 176.1(12) . . . . ?
C37 C38 C39 F10 -176.1(7) . . . . ?
C37 C38 C39 C40 3.0(11) . . . . ?
C32 C31 O5 Cu2 32.2(13) . . . . ?
C32 C31 O5 Cu1 159.8(9) . . . . ?
C42 C37 C38 C39 -1.0(10) . . . . ?
C14 N3 C10 C11 0.6(7) . . . . ?
C14 N3 C10 C9 177.8(4) . . . . ?
C41 C40 C39 F10 176.8(7) . . . . ?
C41 C40 C39 C38 -2.2(11) . . . . ?
C38 C37 C42 C41 -1.7(9) . . . . ?
C39 C40 C41 C42 -0.5(9) . . . . ?
C39 C40 C41 F10A -175.0(11) . . . . ?
N7 S1 C35 F4 -179.2(5) . . . . ?
N7 S1 C35 F5 59.9(6) . . . . ?
N7 S1 C35 F3 -67.5(6) . . . . ?
N7 S2 C36 F8 51.1(4) . . . . ?
N7 S2 C36 F6 -60.9(4) . . . . ?
N7 S2 C36 F7 -171.1(4) . . . . ?
N7A S2A C36A F7A 55.4(6) . . . . ?
N7A S2A C36A F6A -179.0(4) . . . . ?
N7A S2A C36A F8A -67.0(6) . . . . ?
N7A S1A C35 F4 -173.2(7) . . . . ?
N7A S1A C35 F3A -45.5(9) . . . . ?
N7A S1A C35 F4A 60.7(9) . . . . ?
O3A S2A N7A S1A 69.0(10) . . . . ?
O3A S2A C36A F7A 174.4(6) . . . . ?
O3A S2A C36A F6A -60.0(4) . . . . ?
O3A S2A C36A F8A 52.0(5) . . . . ?
O4 S2 N7 S1 114.7(6) . . . . ?
O4 S2 C36 F8 173.8(4) . . . . ?
O4 S2 C36 F6 61.9(4) . . . . ?
O4 S2 C36 F7 -48.4(5) . . . . ?
O4 S2A N7A S1A -69.1(9) . . . . ?
O4 S2A C36A F7A -67.1(5) . . . . ?
O4 S2A C36A F6A 58.5(4) . . . . ?
O4 S2A C36A F8A 170.5(5) . . . . ?
C35 S1 N7 S2 88.9(6) . . . . ?
C35 S1A N7A S2A -97.4(8) . . . . ?
O2 S1 N7 S2 -161.8(6) . . . . ?
O2 S1 C35 F4 69.2(5) . . . . ?
O2 S1 C35 F5 -51.7(6) . . . . ?
O2 S1 C35 F3 -179.1(6) . . . . ?
O1A S1A N7A S2A 155.9(8) . . . . ?
O1A S1A C35 F4 -60.5(7) . . . . ?
O1A S1A C35 F3A 67.2(9) . . . . ?
O1A S1A C35 F4A 173.3(8) . . . . ?
O3 S2 N7 S1 -20.3(8) . . . . ?
O3 S2 C36 F8 -71.3(4) . . . . ?
O3 S2 C36 F6 176.7(4) . . . . ?
O3 S2 C36 F7 66.4(5) . . . . ?
C36A S2A N7A S1A 179.4(7) . . . . ?
O1 S1 N7 S2 -26.8(8) . . . . ?
O1 S1 C35 F4 -55.5(6) . . . . ?
O1 S1 C35 F5 -176.4(6) . . . . ?
O1 S1 C35 F3 56.1(7) . . . . ?
C36 S2 N7 S1 -131.8(5) . . . . ?
O2A S1A N7A S2A 18.7(12) . . . . ?
O2A S1A C35 F4 61.8(8) . . . . ?
O2A S1A C35 F3A -170.5(9) . . . . ?
O2A S1A C35 F4A -64.4(9) . . . . ?
C34A C31 O5 Cu2 -83.4(14) . . . . ?
C34A C31 O5 Cu1 44.2(14) . . . . ?
C33A C31 O5 Cu2 157.5(16) . . . . ?
C33A C31 O5 Cu1 -74.9(16) . . . . ?
